data_1542982
loop_
_publ_author_name
'Hanif, Muhammad'
'Hartinger, Christian G.'
'Shaheen, Muhammad Ashraf'
'Tahir, Muhammad Nawaz'

_publ_section_title
;
 <i>N</i>-(4-Benzoylphenyl)pyridine-2-carbothioamide
;
_journal_coeditor_code HB4032
_journal_issue 3
_journal_name_full IUCrData
_journal_page_first x160471
_journal_paper_doi 10.1107/S2414314616004715
_journal_volume 1
_journal_year 2016
_chemical_formula_iupac 'C19 H14 N2 O S'
_chemical_formula_moiety 'C19 H14 N2 O S'
_chemical_formula_sum 'C19 H14 N2 O S'
_chemical_formula_weight 318.38
_chemical_name_systematic
;
<i>N</i>-(4-Benzoylphenyl)pyridine-2-carbothioamide
;
_space_group_crystal_system triclinic
_space_group_IT_number 2
_space_group_name_Hall '-P 1'
_space_group_name_H-M_alt 'P -1'
_symmetry_space_group_name_Hall '-P 1'
_symmetry_space_group_name_H-M 'P -1'
_atom_sites_solution_hydrogens geom
_atom_sites_solution_primary direct
_atom_sites_solution_secondary difmap
_audit_creation_method SHELXL-2014/7
_cell_angle_alpha 75.990(5)
_cell_angle_beta 89.069(6)
_cell_angle_gamma 87.074(6)
_cell_formula_units_Z 4
_cell_length_a 9.7001(14)
_cell_length_b 12.1805(14)
_cell_length_c 13.8660(17)
_cell_measurement_reflns_used 3316
_cell_measurement_temperature 296(2)
_cell_measurement_theta_max 26.000
_cell_measurement_theta_min 1.514
_cell_volume 1587.5(4)
_computing_cell_refinement
;
SAINT (Bruker, 2007)
;
_computing_data_collection
;
APEX2 (Bruker, 2007)
;
_computing_data_reduction
;
SAINT (Bruker, 2007)
;
_computing_molecular_graphics
;
ORTEP-3 for Windows (Farrugia, 2012) and PLATON (Spek, 2009)
;
_computing_publication_material
;
WinGX (Farrugia, 2012) and PLATON (Spek, 2009)
;
_computing_structure_refinement
;
SHELXL2014  (Sheldrick, 2015)
;
_computing_structure_solution
;
SHELXS97 (Sheldrick, 2008)
;
_diffrn_ambient_temperature 296(2)
_diffrn_detector_area_resol_mean 7.80
_diffrn_measured_fraction_theta_full 0.990
_diffrn_measured_fraction_theta_max 0.990
_diffrn_measurement_device_type 'Bruker Kappa APEXII CCD'
_diffrn_measurement_method \w
_diffrn_radiation_monochromator graphite
_diffrn_radiation_source 'fine-focus sealed tube'
_diffrn_radiation_type MoK\a
_diffrn_radiation_wavelength 0.71073
_diffrn_reflns_limit_h_max 11
_diffrn_reflns_limit_h_min -11
_diffrn_reflns_limit_k_max 15
_diffrn_reflns_limit_k_min -14
_diffrn_reflns_limit_l_max 17
_diffrn_reflns_limit_l_min -6
_diffrn_reflns_number 6168
_diffrn_reflns_theta_full 26.000
_diffrn_reflns_theta_max 26.000
_diffrn_reflns_theta_min 1.514
_diffrn_standards_number 0
_exptl_absorpt_coefficient_mu 0.209
_exptl_absorpt_correction_T_max 0.958
_exptl_absorpt_correction_T_min 0.895
_exptl_absorpt_correction_type multi-scan
_exptl_absorpt_process_details
;
(SADABS; Bruker, 2005)
;
_exptl_crystal_colour 'light brown'
_exptl_crystal_density_diffrn 1.332
_exptl_crystal_density_method 'not measured'
_exptl_crystal_description needle
_exptl_crystal_F_000 664
_exptl_crystal_size_max 0.40
_exptl_crystal_size_mid 0.22
_exptl_crystal_size_min 0.20
_refine_diff_density_max 0.241
_refine_diff_density_min -0.375
_refine_ls_extinction_coef 0.0062(19)
_refine_ls_extinction_expression Fc^*^=kFc[1+0.001xFc^2^\l^3^/sin(2\q)]^-1/4^
_refine_ls_extinction_method
;
SHELXL2014 (Sheldrick 2015)
;
_refine_ls_goodness_of_fit_ref 1.000
_refine_ls_hydrogen_treatment constr
_refine_ls_matrix_type full
_refine_ls_number_parameters 417
_refine_ls_number_reflns 6168
_refine_ls_number_restraints 0
_refine_ls_restrained_S_all 1.000
_refine_ls_R_factor_all 0.1242
_refine_ls_R_factor_gt 0.0603
_refine_ls_shift/su_max 0.000
_refine_ls_shift/su_mean 0.000
_refine_ls_structure_factor_coef Fsqd
_refine_ls_weighting_details 'w=1/[\s^2^(Fo^2^)+(0.1058P)^2^] where P=(Fo^2^+2Fc^2^)/3'
_refine_ls_weighting_scheme calc
_refine_ls_wR_factor_gt 0.1626
_refine_ls_wR_factor_ref 0.2000
_reflns_number_gt 3316
_reflns_number_total 6168
_reflns_threshold_expression I>2\s(I)
_cod_data_source_file hb4032sup1.cif
_cod_data_source_block I
_cod_database_code 1542982
_shelx_space_group_comment
;
The symmetry employed for this shelxl refinement is uniquely defined
by the following loop, which should always be used as a source of
symmetry information in preference to the above space-group names.
They are only intended as comments.
;

loop_
_space_group_symop_operation_xyz
'x, y, z'
'-x, -y, -z'

loop_
_atom_site_type_symbol
_atom_site_label
_atom_site_fract_x
_atom_site_fract_y
_atom_site_fract_z
_atom_site_U_iso_or_equiv
_atom_site_adp_type
_atom_site_calc_flag
_atom_site_occupancy
S S1 0.74371(12) -0.15423(8) 0.90846(8) 0.0690(4) Uani d 1
O O1 0.1987(3) 0.3221(2) 0.6413(2) 0.0760(9) Uani d 1
N N1 0.8136(3) 0.0431(2) 1.0858(2) 0.0520(8) Uani d 1
N N2 0.6585(3) 0.0481(2) 0.9357(2) 0.0484(7) Uani d 1
H H2A 0.6706 0.0949 0.9719 0.058 Uiso calc 1
C C1 0.8219(3) -0.0509(3) 1.0526(2) 0.0431(8) Uani d 1
C C2 0.9022(4) -0.1447(3) 1.0968(3) 0.0577(10) Uani d 1
H H2 0.9056 -0.2089 1.0716 0.069 Uiso calc 1
C C3 0.9778(4) -0.1423(3) 1.1793(3) 0.0657(11) Uani d 1
H H3 1.0335 -0.2047 1.2108 0.079 Uiso calc 1
C C4 0.9695(4) -0.0464(3) 1.2140(3) 0.0588(10) Uani d 1
H H4 1.0189 -0.0427 1.2699 0.071 Uiso calc 1
C C5 0.8886(4) 0.0429(3) 1.1660(3) 0.0595(10) Uani d 1
H H5 0.8847 0.1080 1.1901 0.071 Uiso calc 1
C C6 0.7357(3) -0.0482(3) 0.9630(2) 0.0441(8) Uani d 1
C C7 0.5615(4) 0.0880(3) 0.8597(2) 0.0433(8) Uani d 1
C C8 0.5169(4) 0.2018(3) 0.8436(3) 0.0515(9) Uani d 1
H H8 0.5506 0.2459 0.8832 0.062 Uiso calc 1
C C9 0.4243(4) 0.2489(3) 0.7703(3) 0.0550(10) Uani d 1
H H9 0.3960 0.3249 0.7605 0.066 Uiso calc 1
C C10 0.3718(3) 0.1853(3) 0.7100(2) 0.0453(8) Uani d 1
C C11 0.4146(4) 0.0722(3) 0.7274(2) 0.0479(9) Uani d 1
H H11 0.3801 0.0282 0.6880 0.057 Uiso calc 1
C C12 0.5067(4) 0.0230(3) 0.8016(3) 0.0497(9) Uani d 1
H H12 0.5322 -0.0537 0.8127 0.060 Uiso calc 1
C C13 0.2680(4) 0.2390(3) 0.6332(3) 0.0498(9) Uani d 1
C C14 0.2475(4) 0.1902(3) 0.5462(3) 0.0440(8) Uani d 1
C C15 0.1162(4) 0.1905(3) 0.5099(3) 0.0593(10) Uani d 1
H H15 0.0417 0.2181 0.5416 0.071 Uiso calc 1
C C16 0.0944(5) 0.1500(3) 0.4268(3) 0.0706(12) Uani d 1
H H16 0.0051 0.1487 0.4037 0.085 Uiso calc 1
C C17 0.2036(5) 0.1119(3) 0.3787(3) 0.0659(11) Uani d 1
H H17 0.1886 0.0852 0.3225 0.079 Uiso calc 1
C C18 0.3354(4) 0.1126(3) 0.4126(3) 0.0645(11) Uani d 1
H H18 0.4099 0.0883 0.3787 0.077 Uiso calc 1
C C19 0.3567(4) 0.1495(3) 0.4974(3) 0.0518(9) Uani d 1
H H19 0.4457 0.1471 0.5221 0.062 Uiso calc 1
S S2 0.19881(11) 0.64675(7) 0.08840(8) 0.0620(3) Uani d 1
O O2 0.7383(3) 0.1602(2) 0.3486(2) 0.0839(10) Uani d 1
N N3 0.1800(3) 0.4741(2) -0.1154(2) 0.0533(8) Uani d 1
N N4 0.3075(3) 0.4559(2) 0.0493(2) 0.0509(8) Uani d 1
H H4A 0.3048 0.4136 0.0080 0.061 Uiso calc 1
C C20 0.1463(3) 0.5547(3) -0.0688(2) 0.0449(8) Uani d 1
C C21 0.0477(4) 0.6404(3) -0.1045(3) 0.0556(10) Uani d 1
H H21 0.0238 0.6944 -0.0691 0.067 Uiso calc 1
C C22 -0.0139(4) 0.6434(3) -0.1936(3) 0.0649(11) Uani d 1
H H22 -0.0796 0.7005 -0.2202 0.078 Uiso calc 1
C C23 0.0223(4) 0.5621(4) -0.2424(3) 0.0682(11) Uani d 1
H H23 -0.0176 0.5633 -0.3032 0.082 Uiso calc 1
C C24 0.1176(4) 0.4786(3) -0.2011(3) 0.0620(11) Uani d 1
H H24 0.1401 0.4223 -0.2343 0.074 Uiso calc 1
C C25 0.2218(3) 0.5476(3) 0.0266(3) 0.0461(9) Uani d 1
C C26 0.4008(4) 0.4152(3) 0.1269(3) 0.0466(8) Uani d 1
C C27 0.5035(4) 0.3381(3) 0.1113(3) 0.0505(9) Uani d 1
H H27 0.5104 0.3203 0.0498 0.061 Uiso calc 1
C C28 0.5947(4) 0.2877(3) 0.1844(3) 0.0502(9) Uani d 1
H H28 0.6619 0.2353 0.1724 0.060 Uiso calc 1
C C29 0.5882(4) 0.3140(3) 0.2764(3) 0.0493(9) Uani d 1
C C30 0.4878(4) 0.3913(3) 0.2919(3) 0.0624(11) Uani d 1
H H30 0.4829 0.4105 0.3528 0.075 Uiso calc 1
C C31 0.3934(4) 0.4413(3) 0.2184(3) 0.0669(11) Uani d 1
H H31 0.3250 0.4926 0.2307 0.080 Uiso calc 1
C C32 0.6832(4) 0.2501(3) 0.3559(3) 0.0570(10) Uani d 1
C C33 0.7083(4) 0.2904(3) 0.4468(3) 0.0491(9) Uani d 1
C C34 0.7241(4) 0.2097(3) 0.5364(3) 0.0606(10) Uani d 1
H H34 0.7180 0.1333 0.5384 0.073 Uiso calc 1
C C35 0.7486(4) 0.2429(4) 0.6216(3) 0.0712(12) Uani d 1
H H35 0.7552 0.1887 0.6816 0.085 Uiso calc 1
C C36 0.7635(5) 0.3535(4) 0.6206(3) 0.0840(14) Uani d 1
H H36 0.7816 0.3746 0.6791 0.101 Uiso calc 1
C C37 0.7516(5) 0.4336(4) 0.5325(3) 0.0856(14) Uani d 1
H H37 0.7631 0.5094 0.5309 0.103 Uiso calc 1
C C38 0.7226(4) 0.4024(3) 0.4463(3) 0.0664(11) Uani d 1
H H38 0.7126 0.4576 0.3870 0.080 Uiso calc 1

loop_
_atom_site_aniso_label
_atom_site_aniso_U_11
_atom_site_aniso_U_22
_atom_site_aniso_U_33
_atom_site_aniso_U_12
_atom_site_aniso_U_13
_atom_site_aniso_U_23
S1 0.0839(8) 0.0612(6) 0.0699(7) 0.0128(5) -0.0240(6) -0.0332(5)
O1 0.095(2) 0.0684(17) 0.0692(19) 0.0332(16) -0.0287(16) -0.0314(14)
N1 0.055(2) 0.0512(17) 0.0528(19) -0.0023(14) -0.0099(16) -0.0179(14)
N2 0.0570(19) 0.0464(16) 0.0447(17) 0.0028(14) -0.0139(15) -0.0168(13)
C1 0.042(2) 0.048(2) 0.039(2) -0.0027(16) -0.0015(16) -0.0101(15)
C2 0.065(3) 0.054(2) 0.056(2) 0.0111(18) -0.017(2) -0.0177(18)
C3 0.067(3) 0.065(2) 0.065(3) 0.015(2) -0.024(2) -0.017(2)
C4 0.056(3) 0.071(3) 0.051(2) 0.003(2) -0.018(2) -0.018(2)
C5 0.066(3) 0.061(2) 0.059(3) 0.0022(19) -0.018(2) -0.0269(19)
C6 0.042(2) 0.0444(19) 0.046(2) -0.0039(16) 0.0006(17) -0.0106(15)
C7 0.050(2) 0.0469(19) 0.0362(19) -0.0032(16) -0.0002(17) -0.0154(15)
C8 0.056(2) 0.052(2) 0.051(2) -0.0015(17) -0.0102(19) -0.0229(17)
C9 0.062(2) 0.045(2) 0.060(2) 0.0067(17) -0.013(2) -0.0190(17)
C10 0.046(2) 0.050(2) 0.043(2) -0.0002(16) -0.0029(17) -0.0157(16)
C11 0.058(2) 0.048(2) 0.043(2) 0.0006(17) -0.0108(18) -0.0193(16)
C12 0.058(2) 0.0411(19) 0.051(2) -0.0008(16) -0.0064(19) -0.0129(16)
C13 0.054(2) 0.050(2) 0.045(2) 0.0035(18) -0.0062(18) -0.0125(17)
C14 0.045(2) 0.0427(18) 0.043(2) 0.0012(15) -0.0075(17) -0.0088(15)
C15 0.053(3) 0.076(3) 0.048(2) 0.0090(19) -0.0094(19) -0.0134(19)
C16 0.066(3) 0.087(3) 0.061(3) 0.001(2) -0.026(2) -0.021(2)
C17 0.089(4) 0.066(3) 0.044(2) -0.002(2) -0.017(2) -0.0159(19)
C18 0.069(3) 0.075(3) 0.053(3) 0.000(2) 0.003(2) -0.022(2)
C19 0.047(2) 0.066(2) 0.044(2) -0.0001(18) -0.0058(18) -0.0167(18)
S2 0.0736(8) 0.0532(6) 0.0638(7) 0.0071(5) -0.0109(6) -0.0246(5)
O2 0.100(2) 0.0711(18) 0.086(2) 0.0322(17) -0.0386(19) -0.0339(16)
N3 0.060(2) 0.0546(18) 0.0479(19) 0.0016(15) -0.0039(16) -0.0173(14)
N4 0.058(2) 0.0503(17) 0.0463(18) 0.0105(14) -0.0108(16) -0.0172(13)
C20 0.045(2) 0.0451(19) 0.043(2) -0.0005(16) 0.0014(17) -0.0090(16)
C21 0.066(3) 0.050(2) 0.048(2) 0.0036(18) -0.004(2) -0.0077(17)
C22 0.070(3) 0.060(2) 0.056(3) 0.009(2) -0.008(2) 0.001(2)
C23 0.068(3) 0.085(3) 0.050(2) -0.004(2) -0.010(2) -0.014(2)
C24 0.072(3) 0.066(2) 0.051(2) 0.000(2) -0.005(2) -0.0212(19)
C25 0.045(2) 0.0447(19) 0.047(2) -0.0009(16) 0.0014(17) -0.0085(16)
C26 0.046(2) 0.052(2) 0.042(2) 0.0006(16) -0.0029(18) -0.0133(16)
C27 0.048(2) 0.053(2) 0.056(2) -0.0017(17) -0.0033(19) -0.0226(18)
C28 0.044(2) 0.049(2) 0.061(2) 0.0024(16) -0.0023(19) -0.0218(18)
C29 0.050(2) 0.0467(19) 0.050(2) 0.0021(16) -0.0063(18) -0.0110(17)
C30 0.077(3) 0.073(2) 0.038(2) 0.023(2) -0.009(2) -0.0190(18)
C31 0.077(3) 0.074(3) 0.052(2) 0.030(2) -0.009(2) -0.025(2)
C32 0.057(2) 0.054(2) 0.060(3) 0.0020(18) -0.009(2) -0.0140(18)
C33 0.044(2) 0.051(2) 0.052(2) 0.0029(16) -0.0054(18) -0.0120(18)
C34 0.043(2) 0.066(2) 0.066(3) -0.0008(18) -0.007(2) -0.004(2)
C35 0.064(3) 0.094(3) 0.048(3) 0.009(2) -0.003(2) -0.004(2)
C36 0.104(4) 0.105(4) 0.047(3) 0.020(3) -0.012(3) -0.030(3)
C37 0.129(4) 0.069(3) 0.064(3) 0.009(3) -0.013(3) -0.027(2)
C38 0.097(3) 0.055(2) 0.047(2) 0.002(2) -0.005(2) -0.0127(18)

loop_
_atom_type_symbol
_atom_type_description
_atom_type_scat_dispersion_real
_atom_type_scat_dispersion_imag
_atom_type_scat_source
C C 0.0033 0.0016 'International Tables Vol C Tables 4.2.6.8 and 6.1.1.4'
H H 0.0000 0.0000 'International Tables Vol C Tables 4.2.6.8 and 6.1.1.4'
N N 0.0061 0.0033 'International Tables Vol C Tables 4.2.6.8 and 6.1.1.4'
O O 0.0106 0.0060 'International Tables Vol C Tables 4.2.6.8 and 6.1.1.4'
S S 0.1246 0.1234 'International Tables Vol C Tables 4.2.6.8 and 6.1.1.4'

loop_
_geom_angle_atom_site_label_1
_geom_angle_atom_site_label_2
_geom_angle_atom_site_label_3
_geom_angle
C1 N1 C5 116.8(3)
C6 N2 C7 132.8(3)
C6 N2 H2A 113.6
C7 N2 H2A 113.6
N1 C1 C2 122.9(3)
N1 C1 C6 115.5(3)
C2 C1 C6 121.6(3)
C1 C2 C3 118.8(3)
C1 C2 H2 120.6
C3 C2 H2 120.6
C4 C3 C2 118.6(4)
C4 C3 H3 120.7
C2 C3 H3 120.7
C5 C4 C3 119.1(3)
C5 C4 H4 120.4
C3 C4 H4 120.4
N1 C5 C4 123.7(3)
N1 C5 H5 118.2
C4 C5 H5 118.2
N2 C6 C1 111.9(3)
N2 C6 S1 127.0(3)
C1 C6 S1 121.2(2)
C12 C7 C8 118.6(3)
C12 C7 N2 125.0(3)
C8 C7 N2 116.4(3)
C9 C8 C7 120.8(3)
C9 C8 H8 119.6
C7 C8 H8 119.6
C8 C9 C10 121.0(3)
C8 C9 H9 119.5
C10 C9 H9 119.5
C11 C10 C9 118.0(3)
C11 C10 C13 122.7(3)
C9 C10 C13 119.3(3)
C12 C11 C10 121.8(3)
C12 C11 H11 119.1
C10 C11 H11 119.1
C11 C12 C7 119.9(3)
C11 C12 H12 120.1
C7 C12 H12 120.1
O1 C13 C10 120.3(3)
O1 C13 C14 119.6(3)
C10 C13 C14 120.0(3)
C15 C14 C19 118.7(3)
C15 C14 C13 119.0(3)
C19 C14 C13 122.2(3)
C14 C15 C16 120.5(4)
C14 C15 H15 119.8
C16 C15 H15 119.8
C17 C16 C15 120.0(4)
C17 C16 H16 120.0
C15 C16 H16 120.0
C16 C17 C18 120.5(4)
C16 C17 H17 119.8
C18 C17 H17 119.8
C17 C18 C19 119.5(4)
C17 C18 H18 120.3
C19 C18 H18 120.3
C18 C19 C14 120.8(3)
C18 C19 H19 119.6
C14 C19 H19 119.6
C20 N3 C24 117.8(3)
C25 N4 C26 132.7(3)
C25 N4 H4A 113.7
C26 N4 H4A 113.7
N3 C20 C21 122.7(3)
N3 C20 C25 115.9(3)
C21 C20 C25 121.4(3)
C22 C21 C20 118.2(4)
C22 C21 H21 120.9
C20 C21 H21 120.9
C23 C22 C21 119.2(4)
C23 C22 H22 120.4
C21 C22 H22 120.4
C22 C23 C24 119.2(4)
C22 C23 H23 120.4
C24 C23 H23 120.4
N3 C24 C23 122.9(4)
N3 C24 H24 118.5
C23 C24 H24 118.5
N4 C25 C20 111.5(3)
N4 C25 S2 127.3(3)
C20 C25 S2 121.3(2)
C31 C26 C27 118.4(3)
C31 C26 N4 125.0(3)
C27 C26 N4 116.5(3)
C28 C27 C26 121.2(3)
C28 C27 H27 119.4
C26 C27 H27 119.4
C27 C28 C29 120.7(3)
C27 C28 H28 119.7
C29 C28 H28 119.7
C30 C29 C28 118.3(3)
C30 C29 C32 123.1(3)
C28 C29 C32 118.3(3)
C29 C30 C31 121.3(3)
C29 C30 H30 119.4
C31 C30 H30 119.4
C26 C31 C30 120.1(3)
C26 C31 H31 120.0
C30 C31 H31 120.0
O2 C32 C33 118.7(3)
O2 C32 C29 119.6(3)
C33 C32 C29 121.6(3)
C38 C33 C34 118.4(4)
C38 C33 C32 123.7(3)
C34 C33 C32 117.9(3)
C35 C34 C33 119.9(4)
C35 C34 H34 120.1
C33 C34 H34 120.1
C36 C35 C34 121.4(4)
C36 C35 H35 119.3
C34 C35 H35 119.3
C35 C36 C37 119.3(4)
C35 C36 H36 120.3
C37 C36 H36 120.3
C36 C37 C38 120.2(4)
C36 C37 H37 119.9
C38 C37 H37 119.9
C33 C38 C37 120.7(4)
C33 C38 H38 119.6
C37 C38 H38 119.6

loop_
_geom_bond_atom_site_label_1
_geom_bond_atom_site_label_2
_geom_bond_distance
S1 C6 1.644(3)
O1 C13 1.214(4)
N1 C1 1.333(4)
N1 C5 1.338(4)
N2 C6 1.336(4)
N2 C7 1.403(4)
N2 H2A 0.8600
C1 C2 1.368(5)
C1 C6 1.503(5)
C2 C3 1.376(5)
C2 H2 0.9300
C3 C4 1.364(5)
C3 H3 0.9300
C4 C5 1.350(5)
C4 H4 0.9300
C5 H5 0.9300
C7 C12 1.388(4)
C7 C8 1.396(4)
C8 C9 1.365(5)
C8 H8 0.9300
C9 C10 1.389(4)
C9 H9 0.9300
C10 C11 1.382(4)
C10 C13 1.485(5)
C11 C12 1.375(5)
C11 H11 0.9300
C12 H12 0.9300
C13 C14 1.488(5)
C14 C15 1.376(5)
C14 C19 1.382(5)
C15 C16 1.382(5)
C15 H15 0.9300
C16 C17 1.364(6)
C16 H16 0.9300
C17 C18 1.371(6)
C17 H17 0.9300
C18 C19 1.379(5)
C18 H18 0.9300
C19 H19 0.9300
S2 C25 1.646(3)
O2 C32 1.218(4)
N3 C20 1.325(4)
N3 C24 1.330(4)
N4 C25 1.334(4)
N4 C26 1.396(4)
N4 H4A 0.8600
C20 C21 1.382(5)
C20 C25 1.504(5)
C21 C22 1.373(5)
C21 H21 0.9300
C22 C23 1.357(5)
C22 H22 0.9300
C23 C24 1.362(5)
C23 H23 0.9300
C24 H24 0.9300
C26 C31 1.381(5)
C26 C27 1.385(5)
C27 C28 1.363(5)
C27 H27 0.9300
C28 C29 1.388(5)
C28 H28 0.9300
C29 C30 1.371(5)
C29 C32 1.488(5)
C30 C31 1.386(5)
C30 H30 0.9300
C31 H31 0.9300
C32 C33 1.487(5)
C33 C38 1.376(5)
C33 C34 1.391(5)
C34 C35 1.366(5)
C34 H34 0.9300
C35 C36 1.359(6)
C35 H35 0.9300
C36 C37 1.369(6)
C36 H36 0.9300
C37 C38 1.377(5)
C37 H37 0.9300
C38 H38 0.9300

loop_
_geom_hbond_atom_site_label_D
_geom_hbond_atom_site_label_H
_geom_hbond_atom_site_label_A
_geom_hbond_site_symmetry_A
_geom_hbond_distance_DH
_geom_hbond_distance_HA
_geom_hbond_distance_DA
_geom_hbond_angle_DHA
N2 H2A N1 . 0.86 2.08 2.575(4) 116
N4 H4A N3 . 0.86 2.07 2.572(4) 116
C24 H24 O1 1_554 0.93 2.39 3.292(5) 163.9

loop_
_geom_torsion_atom_site_label_1
_geom_torsion_atom_site_label_2
_geom_torsion_atom_site_label_3
_geom_torsion_atom_site_label_4
_geom_torsion
C5 N1 C1 C2 0.0(5)
C5 N1 C1 C6 179.5(3)
N1 C1 C2 C3 0.1(6)
C6 C1 C2 C3 -179.4(3)
C1 C2 C3 C4 0.2(6)
C2 C3 C4 C5 -0.5(6)
C1 N1 C5 C4 -0.4(6)
C3 C4 C5 N1 0.7(6)
C7 N2 C6 C1 -178.5(3)
C7 N2 C6 S1 2.5(6)
N1 C1 C6 N2 -3.7(4)
C2 C1 C6 N2 175.8(3)
N1 C1 C6 S1 175.4(2)
C2 C1 C6 S1 -5.1(5)
C6 N2 C7 C12 11.0(6)
C6 N2 C7 C8 -169.9(4)
C12 C7 C8 C9 -1.9(5)
N2 C7 C8 C9 179.0(3)
C7 C8 C9 C10 0.2(6)
C8 C9 C10 C11 0.9(5)
C8 C9 C10 C13 178.1(3)
C9 C10 C11 C12 -0.3(5)
C13 C10 C11 C12 -177.4(3)
C10 C11 C12 C7 -1.4(5)
C8 C7 C12 C11 2.5(5)
N2 C7 C12 C11 -178.4(3)
C11 C10 C13 O1 154.4(4)
C9 C10 C13 O1 -22.6(5)
C11 C10 C13 C14 -24.9(5)
C9 C10 C13 C14 158.1(3)
O1 C13 C14 C15 -36.6(5)
C10 C13 C14 C15 142.6(3)
O1 C13 C14 C19 140.1(4)
C10 C13 C14 C19 -40.6(5)
C19 C14 C15 C16 0.5(5)
C13 C14 C15 C16 177.4(3)
C14 C15 C16 C17 -1.6(6)
C15 C16 C17 C18 0.5(6)
C16 C17 C18 C19 1.6(6)
C17 C18 C19 C14 -2.7(6)
C15 C14 C19 C18 1.6(5)
C13 C14 C19 C18 -175.2(3)
C24 N3 C20 C21 1.5(5)
C24 N3 C20 C25 -178.7(3)
N3 C20 C21 C22 -2.1(5)
C25 C20 C21 C22 178.1(3)
C20 C21 C22 C23 0.9(6)
C21 C22 C23 C24 0.8(6)
C20 N3 C24 C23 0.3(6)
C22 C23 C24 N3 -1.5(6)
C26 N4 C25 C20 177.8(3)
C26 N4 C25 S2 -0.2(6)
N3 C20 C25 N4 -2.5(4)
C21 C20 C25 N4 177.3(3)
N3 C20 C25 S2 175.5(3)
C21 C20 C25 S2 -4.6(5)
C25 N4 C26 C31 23.5(6)
C25 N4 C26 C27 -160.1(3)
C31 C26 C27 C28 0.7(5)
N4 C26 C27 C28 -175.9(3)
C26 C27 C28 C29 -1.0(5)
C27 C28 C29 C30 0.2(5)
C27 C28 C29 C32 175.3(3)
C28 C29 C30 C31 0.9(6)
C32 C29 C30 C31 -174.1(4)
C27 C26 C31 C30 0.3(6)
N4 C26 C31 C30 176.7(3)
C29 C30 C31 C26 -1.1(6)
C30 C29 C32 O2 156.8(4)
C28 C29 C32 O2 -18.1(5)
C30 C29 C32 C33 -20.5(6)
C28 C29 C32 C33 164.6(3)
O2 C32 C33 C38 142.6(4)
C29 C32 C33 C38 -40.1(5)
O2 C32 C33 C34 -34.4(5)
C29 C32 C33 C34 142.8(4)
C38 C33 C34 C35 2.2(6)
C32 C33 C34 C35 179.4(4)
C33 C34 C35 C36 -2.7(6)
C34 C35 C36 C37 1.0(7)
C35 C36 C37 C38 1.0(8)
C34 C33 C38 C37 -0.1(6)
C32 C33 C38 C37 -177.2(4)
C36 C37 C38 C33 -1.5(7)

_cod_database_fobs_code 1542982
